data_7158187
loop_
_publ_author_name
'Tajti, \'Ad\'am'
'Szab\'o, K\'armen Em\>oke'
'Popovics-T\'oth, N\'ora'
'Iskanderov, Javad'
'Perdih, Franc'
'Hackler, L\'aszl\'o'
'Kari, Be\'ata'
'Pusk\'as, L\'aszl\'o G'
'B\'alint, Erika'

_publ_section_title
;
 PMDTA-catalyzed multicomponent synthesis and biological activity of
 2-amino-4H-chromenes containing a phosphonate or phosphine oxide moiety.
;
_journal_issue 31
_journal_name_full 'Organic &amp; biomolecular chemistry'
_journal_page_first 6883
_journal_page_last 6891
_journal_paper_doi 10.1039/d1ob01204e
_journal_volume 19
_journal_year 2021
_chemical_formula_moiety 'C26 H25 N2 O5 P'
_chemical_formula_sum 'C26 H25 N2 O5 P'
_chemical_formula_weight 476.45
_space_group_crystal_system triclinic
_space_group_IT_number 2
_space_group_name_Hall '-P 1'
_space_group_name_H-M_alt 'P -1'
_atom_sites_solution_hydrogens mixed
_atom_sites_solution_primary dual
_audit_creation_method SHELXL-2018/3
_audit_update_record
;
2021-05-13 deposited with the CCDC.	2021-07-22 downloaded from the CCDC.
;
_cell_angle_alpha 102.791(4)
_cell_angle_beta 101.823(4)
_cell_angle_gamma 90.163(3)
_cell_formula_units_Z 2
_cell_length_a 9.9066(4)
_cell_length_b 9.9454(4)
_cell_length_c 12.3415(6)
_cell_measurement_reflns_used 4996
_cell_measurement_temperature 150.00(10)
_cell_measurement_theta_max 74.4510
_cell_measurement_theta_min 3.7230
_cell_volume 1159.14(9)
_computing_cell_refinement 'CrysAlisPro 1.171.39.46e (Rigaku OD, 2018)'
_computing_data_collection 'CrysAlisPro 1.171.39.46e (Rigaku OD, 2018)'
_computing_data_reduction 'CrysAlisPro 1.171.39.46e (Rigaku OD, 2018)'
_computing_structure_refinement 'SHELXL-2018/3 (Sheldrick, 2015)'
_computing_structure_solution 'ShelXT (Sheldrick, 2015)'
_diffrn_ambient_temperature 150.00(10)
_diffrn_detector 'CCD plate'
_diffrn_detector_area_resol_mean 10.4933
_diffrn_detector_type Atlas
_diffrn_measured_fraction_theta_full 1.000
_diffrn_measured_fraction_theta_max 1.000
_diffrn_measurement_device 'four-circle diffractometer'
_diffrn_measurement_device_type 'SuperNova, Dual, Cu at zero, Atlas'
_diffrn_measurement_method '\w scans'
_diffrn_radiation_type CuK\a
_diffrn_radiation_wavelength 1.54184
_diffrn_reflns_av_R_equivalents 0.0300
_diffrn_reflns_av_unetI/netI 0.0346
_diffrn_reflns_Laue_measured_fraction_full 1.000
_diffrn_reflns_Laue_measured_fraction_max 1.000
_diffrn_reflns_limit_h_max 12
_diffrn_reflns_limit_h_min -10
_diffrn_reflns_limit_k_max 11
_diffrn_reflns_limit_k_min -12
_diffrn_reflns_limit_l_max 14
_diffrn_reflns_limit_l_min -15
_diffrn_reflns_number 7877
_diffrn_reflns_point_group_measured_fraction_full 1.000
_diffrn_reflns_point_group_measured_fraction_max 1.000
_diffrn_reflns_theta_full 67.684
_diffrn_reflns_theta_max 70.074
_diffrn_reflns_theta_min 3.757
_diffrn_source 'micro-focus sealed X-ray tube'
_exptl_absorpt_coefficient_mu 1.398
_exptl_absorpt_correction_T_max 1.00000
_exptl_absorpt_correction_T_min 0.41655
_exptl_absorpt_correction_type multi-scan
_exptl_absorpt_process_details
;
CrysAlisPro 1.171.39.46e (Rigaku Oxford Diffraction, 2018)
Empirical absorption correction using spherical harmonics,
 implemented in SCALE3 ABSPACK scaling algorithm.
;
_exptl_crystal_colour colourless
_exptl_crystal_density_diffrn 1.365
_exptl_crystal_description prism
_exptl_crystal_F_000 500
_exptl_crystal_size_max 0.500
_exptl_crystal_size_mid 0.500
_exptl_crystal_size_min 0.150
_refine_diff_density_max 0.317
_refine_diff_density_min -0.537
_refine_diff_density_rms 0.059
_refine_ls_extinction_method none
_refine_ls_goodness_of_fit_ref 1.043
_refine_ls_hydrogen_treatment mixed
_refine_ls_matrix_type full
_refine_ls_number_parameters 314
_refine_ls_number_reflns 4385
_refine_ls_number_restraints 2
_refine_ls_restrained_S_all 1.043
_refine_ls_R_factor_all 0.0442
_refine_ls_R_factor_gt 0.0417
_refine_ls_shift/su_max 0.001
_refine_ls_shift/su_mean 0.000
_refine_ls_structure_factor_coef Fsqd
_refine_ls_weighting_details 'w=1/[\s^2^(Fo^2^)+(0.0710P)^2^+0.2759P] where P=(Fo^2^+2Fc^2^)/3'
_refine_ls_weighting_scheme calc
_refine_ls_wR_factor_gt 0.1130
_refine_ls_wR_factor_ref 0.1163
_reflns_Friedel_coverage 0.000
_reflns_number_gt 4086
_reflns_number_total 4385
_reflns_threshold_expression 'I > 2\s(I)'
_cod_data_source_file d1ob01204e2.cif
_cod_data_source_block Structure-13
_cod_depositor_comments 'Adding full bibliography for 7158185--7158189.cif.'
_cod_database_code 7158187
_shelx_shelxl_version_number 2018/3
_shelx_space_group_comment
;
The symmetry employed for this shelxl refinement is uniquely defined
by the following loop, which should always be used as a source of
symmetry information in preference to the above space-group names.
They are only intended as comments.
;
_shelx_estimated_absorpt_t_min 0.542
_shelx_estimated_absorpt_t_max 0.818

loop_
_space_group_symop_operation_xyz
'x, y, z'
'-x, -y, -z'

loop_
_atom_site_label
_atom_site_type_symbol
_atom_site_fract_x
_atom_site_fract_y
_atom_site_fract_z
_atom_site_U_iso_or_equiv
_atom_site_adp_type
_atom_site_occupancy
_atom_site_site_symmetry_order
_atom_site_calc_flag
_atom_site_refinement_flags_posn
_atom_site_refinement_flags_adp
_atom_site_refinement_flags_occupancy
_atom_site_disorder_assembly
_atom_site_disorder_group
P1 P 0.75173(4) 0.69643(3) 0.54377(3) 0.01844(13) Uani 1 1 d . . . . .
O1 O 0.59991(11) 0.68399(11) 0.50983(9) 0.0245(2) Uani 1 1 d . . . . .
O2 O 0.62263(10) 1.07324(10) 0.65334(8) 0.0200(2) Uani 1 1 d . . . . .
O3 O 0.82664(11) 0.65302(11) 0.44076(9) 0.0236(2) Uani 1 1 d . . . . .
O4 O 0.81805(12) 0.60866(11) 0.63066(9) 0.0250(3) Uani 1 1 d . . . . .
O5 O 0.55267(12) 1.15970(11) 0.84676(9) 0.0252(3) Uani 1 1 d . . . . .
N1 N 0.86729(16) 0.96053(15) 0.35665(12) 0.0314(3) Uani 1 1 d . . . . .
N2 N 0.62558(14) 1.14501(14) 0.49555(11) 0.0228(3) Uani 1 1 d D . . . .
H2A H 0.5571(17) 1.1936(19) 0.5120(16) 0.027 Uiso 1 1 d D U . . .
H2B H 0.647(2) 1.135(2) 0.4298(14) 0.027 Uiso 1 1 d D U . . .
C1 C 0.82621(15) 0.86839(14) 0.61421(12) 0.0190(3) Uani 1 1 d . . . . .
H1 H 0.929011 0.866277 0.625697 0.023 Uiso 1 1 calc R U . . .
C2 C 0.77624(15) 0.96591(14) 0.53778(12) 0.0189(3) Uani 1 1 d . . . . .
C3 C 0.67755(15) 1.05771(15) 0.55941(12) 0.0181(3) Uani 1 1 d . . . . .
C4 C 0.68976(15) 1.01569(15) 0.74126(12) 0.0187(3) Uani 1 1 d . . . . .
C5 C 0.78855(15) 0.91902(15) 0.72886(12) 0.0199(3) Uani 1 1 d . . . . .
C6 C 0.65255(15) 1.06625(15) 0.84615(13) 0.0210(3) Uani 1 1 d . . . . .
C7 C 0.71864(17) 1.01823(17) 0.93963(13) 0.0262(3) Uani 1 1 d . . . . .
H7 H 0.695296 1.051272 1.011442 0.031 Uiso 1 1 calc R U . . .
C8 C 0.81921(18) 0.92161(17) 0.92823(14) 0.0281(3) Uani 1 1 d . . . . .
H8 H 0.864553 0.889496 0.992638 0.034 Uiso 1 1 calc R U . . .
C9 C 0.85372(16) 0.87198(16) 0.82424(13) 0.0248(3) Uani 1 1 d . . . . .
H9 H 0.922040 0.805575 0.817485 0.030 Uiso 1 1 calc R U . . .
C10 C 0.82806(16) 0.96199(15) 0.43866(13) 0.0226(3) Uani 1 1 d . . . . .
C11 C 0.52091(19) 1.21798(18) 0.95559(13) 0.0304(4) Uani 1 1 d . . . . .
H11A H 0.602650 1.270773 1.007754 0.036 Uiso 1 1 calc R U . . .
H11B H 0.493435 1.143868 0.989853 0.036 Uiso 1 1 calc R U . . .
C12 C 0.4041(2) 1.3117(3) 0.93608(17) 0.0513(6) Uani 1 1 d . . . . .
H12A H 0.324373 1.258552 0.883461 0.077 Uiso 1 1 calc R U . . .
H12B H 0.433130 1.385502 0.903470 0.077 Uiso 1 1 calc R U . . .
H12C H 0.378592 1.352200 1.008587 0.077 Uiso 1 1 calc R U . . .
C13 C 0.74868(17) 0.61574(16) 0.32324(13) 0.0249(3) Uani 1 1 d . . . . .
H13A H 0.805074 0.640256 0.272183 0.030 Uiso 1 1 calc R U . . .
H13B H 0.663765 0.668182 0.315747 0.030 Uiso 1 1 calc R U . . .
C14 C 0.71076(16) 0.46361(16) 0.28911(12) 0.0221(3) Uani 1 1 d . . . . .
C15 C 0.81114(17) 0.36893(18) 0.26841(14) 0.0281(3) Uani 1 1 d . . . . .
H15 H 0.903025 0.400776 0.272777 0.034 Uiso 1 1 calc R U . . .
C16 C 0.77719(17) 0.22830(17) 0.24143(14) 0.0288(4) Uani 1 1 d . . . . .
H16 H 0.846302 0.164063 0.229033 0.035 Uiso 1 1 calc R U . . .
C17 C 0.64254(18) 0.18136(17) 0.23255(13) 0.0272(3) Uani 1 1 d . . . . .
H17 H 0.619398 0.085035 0.213355 0.033 Uiso 1 1 calc R U . . .
C18 C 0.54187(17) 0.27449(18) 0.25158(14) 0.0287(4) Uani 1 1 d . . . . .
H18 H 0.449419 0.242387 0.244689 0.034 Uiso 1 1 calc R U . . .
C19 C 0.57664(17) 0.41543(17) 0.28085(13) 0.0265(3) Uani 1 1 d . . . . .
H19 H 0.507825 0.479321 0.295334 0.032 Uiso 1 1 calc R U . . .
C20 C 0.78177(18) 0.46095(15) 0.60732(14) 0.0274(4) Uani 1 1 d . . . . .
H20A H 0.826693 0.410008 0.546934 0.033 Uiso 1 1 calc R U . . .
H20B H 0.680559 0.444072 0.581197 0.033 Uiso 1 1 calc R U . . .
C21 C 0.83027(16) 0.41254(15) 0.71514(13) 0.0232(3) Uani 1 1 d . . . . .
C22 C 0.91153(16) 0.29905(15) 0.71576(14) 0.0242(3) Uani 1 1 d . . . . .
H22 H 0.938722 0.253432 0.648011 0.029 Uiso 1 1 calc R U . . .
C23 C 0.95342(17) 0.25163(16) 0.81458(15) 0.0283(4) Uani 1 1 d . . . . .
H23 H 1.008676 0.173666 0.814022 0.034 Uiso 1 1 calc R U . . .
C24 C 0.91487(18) 0.31767(18) 0.91371(15) 0.0308(4) Uani 1 1 d . . . . .
H24 H 0.943368 0.285270 0.981304 0.037 Uiso 1 1 calc R U . . .
C25 C 0.83410(18) 0.43182(19) 0.91385(15) 0.0319(4) Uani 1 1 d . . . . .
H25 H 0.807391 0.477545 0.981785 0.038 Uiso 1 1 calc R U . . .
C26 C 0.79251(17) 0.47905(17) 0.81547(15) 0.0288(4) Uani 1 1 d . . . . .
H26 H 0.737791 0.557418 0.816347 0.035 Uiso 1 1 calc R U . . .

loop_
_atom_site_aniso_label
_atom_site_aniso_U_11
_atom_site_aniso_U_22
_atom_site_aniso_U_33
_atom_site_aniso_U_23
_atom_site_aniso_U_13
_atom_site_aniso_U_12
P1 0.0198(2) 0.0154(2) 0.0191(2) 0.00205(14) 0.00369(14) 0.00389(14)
O1 0.0200(5) 0.0229(5) 0.0292(6) 0.0035(4) 0.0047(4) 0.0041(4)
O2 0.0219(5) 0.0226(5) 0.0155(5) 0.0035(4) 0.0046(4) 0.0060(4)
O3 0.0210(5) 0.0250(5) 0.0206(5) -0.0027(4) 0.0035(4) 0.0022(4)
O4 0.0309(6) 0.0168(5) 0.0249(6) 0.0047(4) 0.0004(4) 0.0019(4)
O5 0.0299(6) 0.0290(6) 0.0168(5) 0.0027(4) 0.0077(4) 0.0092(4)
N1 0.0393(8) 0.0312(7) 0.0297(8) 0.0102(6) 0.0169(6) 0.0120(6)
N2 0.0271(7) 0.0246(7) 0.0174(6) 0.0047(5) 0.0065(5) 0.0096(5)
C1 0.0208(7) 0.0158(7) 0.0194(7) 0.0016(5) 0.0044(5) 0.0027(5)
C2 0.0225(7) 0.0167(7) 0.0168(7) 0.0015(5) 0.0053(5) 0.0023(5)
C3 0.0199(7) 0.0174(6) 0.0142(7) -0.0009(5) 0.0023(5) -0.0010(5)
C4 0.0209(7) 0.0179(7) 0.0152(7) 0.0027(5) 0.0000(5) -0.0026(5)
C5 0.0208(7) 0.0195(7) 0.0176(7) 0.0019(5) 0.0027(5) -0.0011(5)
C6 0.0220(7) 0.0196(7) 0.0195(7) 0.0013(6) 0.0036(6) 0.0003(5)
C7 0.0313(8) 0.0299(8) 0.0160(7) 0.0022(6) 0.0049(6) 0.0011(6)
C8 0.0321(8) 0.0313(8) 0.0196(8) 0.0073(6) 0.0003(6) 0.0042(7)
C9 0.0255(8) 0.0249(8) 0.0236(8) 0.0064(6) 0.0030(6) 0.0053(6)
C10 0.0254(8) 0.0188(7) 0.0244(8) 0.0047(6) 0.0069(6) 0.0066(6)
C11 0.0392(9) 0.0347(9) 0.0177(8) 0.0029(6) 0.0106(6) 0.0115(7)
C12 0.0659(14) 0.0674(14) 0.0259(9) 0.0107(9) 0.0211(9) 0.0416(12)
C13 0.0294(8) 0.0255(8) 0.0183(7) 0.0029(6) 0.0039(6) 0.0002(6)
C14 0.0251(7) 0.0249(8) 0.0141(7) 0.0012(6) 0.0028(5) 0.0009(6)
C15 0.0234(8) 0.0309(8) 0.0261(8) 0.0004(6) 0.0033(6) 0.0014(6)
C16 0.0309(8) 0.0279(8) 0.0246(8) 0.0018(6) 0.0033(6) 0.0071(6)
C17 0.0393(9) 0.0240(8) 0.0155(7) 0.0015(6) 0.0029(6) -0.0023(6)
C18 0.0277(8) 0.0341(9) 0.0224(8) 0.0015(6) 0.0066(6) -0.0058(7)
C19 0.0260(8) 0.0294(8) 0.0228(8) 0.0018(6) 0.0068(6) 0.0028(6)
C20 0.0396(9) 0.0148(7) 0.0250(8) 0.0021(6) 0.0034(7) 0.0040(6)
C21 0.0240(7) 0.0183(7) 0.0258(8) 0.0046(6) 0.0022(6) -0.0002(6)
C22 0.0242(7) 0.0182(7) 0.0277(8) 0.0007(6) 0.0048(6) 0.0007(6)
C23 0.0261(8) 0.0199(7) 0.0361(9) 0.0067(6) 0.0000(7) 0.0039(6)
C24 0.0315(9) 0.0308(9) 0.0301(9) 0.0126(7) -0.0001(7) 0.0016(7)
C25 0.0343(9) 0.0354(9) 0.0260(8) 0.0043(7) 0.0092(7) 0.0065(7)
C26 0.0285(8) 0.0247(8) 0.0327(9) 0.0055(7) 0.0063(7) 0.0089(6)

loop_
_atom_type_symbol
_atom_type_description
_atom_type_scat_dispersion_real
_atom_type_scat_dispersion_imag
_atom_type_scat_source
C C 0.0181 0.0091 'International Tables Vol C Tables 4.2.6.8 and 6.1.1.4'
H H 0.0000 0.0000 'International Tables Vol C Tables 4.2.6.8 and 6.1.1.4'
N N 0.0311 0.0180 'International Tables Vol C Tables 4.2.6.8 and 6.1.1.4'
O O 0.0492 0.0322 'International Tables Vol C Tables 4.2.6.8 and 6.1.1.4'
P P 0.2955 0.4335 'International Tables Vol C Tables 4.2.6.8 and 6.1.1.4'

loop_
_geom_angle_atom_site_label_1
_geom_angle_atom_site_label_2
_geom_angle_atom_site_label_3
_geom_angle
_geom_angle_site_symmetry_1
_geom_angle_site_symmetry_3
_geom_angle_publ_flag
O1 P1 O4 115.51(6) . . ?
O1 P1 O3 113.66(6) . . ?
O4 P1 O3 104.71(6) . . ?
O1 P1 C1 115.80(6) . . ?
O4 P1 C1 102.02(6) . . ?
O3 P1 C1 103.59(6) . . ?
C3 O2 C4 117.80(11) . . ?
C13 O3 P1 121.47(10) . . ?
C20 O4 P1 120.02(9) . . ?
C6 O5 C11 116.03(12) . . ?
C3 N2 H2A 119.5(13) . . ?
C3 N2 H2B 117.3(13) . . ?
H2A N2 H2B 121.3(18) . . ?
C2 C1 C5 110.07(12) . . ?
C2 C1 P1 108.56(10) . . ?
C5 C1 P1 112.13(10) . . ?
C2 C1 H1 108.7 . . ?
C5 C1 H1 108.7 . . ?
P1 C1 H1 108.7 . . ?
C3 C2 C10 117.42(13) . . ?
C3 C2 C1 121.92(13) . . ?
C10 C2 C1 120.63(13) . . ?
N2 C3 O2 111.35(12) . . ?
N2 C3 C2 125.89(14) . . ?
O2 C3 C2 122.74(13) . . ?
C5 C4 O2 123.31(13) . . ?
C5 C4 C6 121.84(13) . . ?
O2 C4 C6 114.82(13) . . ?
C4 C5 C9 118.56(14) . . ?
C4 C5 C1 119.97(13) . . ?
C9 C5 C1 121.46(13) . . ?
O5 C6 C7 125.31(14) . . ?
O5 C6 C4 116.10(13) . . ?
C7 C6 C4 118.59(14) . . ?
C6 C7 C8 120.02(14) . . ?
C6 C7 H7 120.0 . . ?
C8 C7 H7 120.0 . . ?
C9 C8 C7 120.67(14) . . ?
C9 C8 H8 119.7 . . ?
C7 C8 H8 119.7 . . ?
C8 C9 C5 120.31(14) . . ?
C8 C9 H9 119.8 . . ?
C5 C9 H9 119.8 . . ?
N1 C10 C2 178.18(16) . . ?
O5 C11 C12 107.24(13) . . ?
O5 C11 H11A 110.3 . . ?
C12 C11 H11A 110.3 . . ?
O5 C11 H11B 110.3 . . ?
C12 C11 H11B 110.3 . . ?
H11A C11 H11B 108.5 . . ?
C11 C12 H12A 109.5 . . ?
C11 C12 H12B 109.5 . . ?
H12A C12 H12B 109.5 . . ?
C11 C12 H12C 109.5 . . ?
H12A C12 H12C 109.5 . . ?
H12B C12 H12C 109.5 . . ?
O3 C13 C14 110.22(12) . . ?
O3 C13 H13A 109.6 . . ?
C14 C13 H13A 109.6 . . ?
O3 C13 H13B 109.6 . . ?
C14 C13 H13B 109.6 . . ?
H13A C13 H13B 108.1 . . ?
C19 C14 C15 119.19(15) . . ?
C19 C14 C13 120.55(14) . . ?
C15 C14 C13 120.24(14) . . ?
C16 C15 C14 120.17(15) . . ?
C16 C15 H15 119.9 . . ?
C14 C15 H15 119.9 . . ?
C17 C16 C15 120.11(15) . . ?
C17 C16 H16 119.9 . . ?
C15 C16 H16 119.9 . . ?
C18 C17 C16 120.14(15) . . ?
C18 C17 H17 119.9 . . ?
C16 C17 H17 119.9 . . ?
C17 C18 C19 119.69(15) . . ?
C17 C18 H18 120.2 . . ?
C19 C18 H18 120.2 . . ?
C14 C19 C18 120.67(15) . . ?
C14 C19 H19 119.7 . . ?
C18 C19 H19 119.7 . . ?
O4 C20 C21 108.07(12) . . ?
O4 C20 H20A 110.1 . . ?
C21 C20 H20A 110.1 . . ?
O4 C20 H20B 110.1 . . ?
C21 C20 H20B 110.1 . . ?
H20A C20 H20B 108.4 . . ?
C22 C21 C26 118.96(14) . . ?
C22 C21 C20 120.42(15) . . ?
C26 C21 C20 120.61(14) . . ?
C21 C22 C23 120.59(15) . . ?
C21 C22 H22 119.7 . . ?
C23 C22 H22 119.7 . . ?
C24 C23 C22 120.14(15) . . ?
C24 C23 H23 119.9 . . ?
C22 C23 H23 119.9 . . ?
C23 C24 C25 119.58(15) . . ?
C23 C24 H24 120.2 . . ?
C25 C24 H24 120.2 . . ?
C26 C25 C24 120.26(16) . . ?
C26 C25 H25 119.9 . . ?
C24 C25 H25 119.9 . . ?
C25 C26 C21 120.47(15) . . ?
C25 C26 H26 119.8 . . ?
C21 C26 H26 119.8 . . ?

loop_
_geom_bond_atom_site_label_1
_geom_bond_atom_site_label_2
_geom_bond_distance
_geom_bond_site_symmetry_2
_geom_bond_publ_flag
P1 O1 1.4733(11) . ?
P1 O4 1.5724(11) . ?
P1 O3 1.5807(11) . ?
P1 C1 1.8157(14) . ?
O2 C3 1.3577(18) . ?
O2 C4 1.3888(17) . ?
O3 C13 1.4625(18) . ?
O4 C20 1.4619(18) . ?
O5 C6 1.3594(18) . ?
O5 C11 1.4383(18) . ?
N1 C10 1.153(2) . ?
N2 C3 1.3338(19) . ?
N2 H2A 0.866(15) . ?
N2 H2B 0.865(15) . ?
C1 C2 1.5139(19) . ?
C1 C5 1.515(2) . ?
C1 H1 1.0000 . ?
C2 C3 1.366(2) . ?
C2 C10 1.413(2) . ?
C4 C5 1.381(2) . ?
C4 C6 1.405(2) . ?
C5 C9 1.398(2) . ?
C6 C7 1.387(2) . ?
C7 C8 1.392(2) . ?
C7 H7 0.9500 . ?
C8 C9 1.381(2) . ?
C8 H8 0.9500 . ?
C9 H9 0.9500 . ?
C11 C12 1.503(2) . ?
C11 H11A 0.9900 . ?
C11 H11B 0.9900 . ?
C12 H12A 0.9800 . ?
C12 H12B 0.9800 . ?
C12 H12C 0.9800 . ?
C13 C14 1.503(2) . ?
C13 H13A 0.9900 . ?
C13 H13B 0.9900 . ?
C14 C19 1.387(2) . ?
C14 C15 1.394(2) . ?
C15 C16 1.388(2) . ?
C15 H15 0.9500 . ?
C16 C17 1.387(2) . ?
C16 H16 0.9500 . ?
C17 C18 1.383(2) . ?
C17 H17 0.9500 . ?
C18 C19 1.391(2) . ?
C18 H18 0.9500 . ?
C19 H19 0.9500 . ?
C20 C21 1.502(2) . ?
C20 H20A 0.9900 . ?
C20 H20B 0.9900 . ?
C21 C22 1.389(2) . ?
C21 C26 1.393(2) . ?
C22 C23 1.389(2) . ?
C22 H22 0.9500 . ?
C23 C24 1.382(3) . ?
C23 H23 0.9500 . ?
C24 C25 1.391(2) . ?
C24 H24 0.9500 . ?
C25 C26 1.383(2) . ?
C25 H25 0.9500 . ?
C26 H26 0.9500 . ?

loop_
_geom_hbond_atom_site_label_D
_geom_hbond_atom_site_label_H
_geom_hbond_atom_site_label_A
_geom_hbond_distance_DH
_geom_hbond_distance_HA
_geom_hbond_distance_DA
_geom_hbond_angle_DHA
_geom_hbond_site_symmetry_A
_geom_hbond_publ_flag
N2 H2A O1 0.866(15) 1.989(16) 2.8102(17) 157.7(18) 2_676 yes
C1 H1 N1 1.00 2.59 3.391(2) 136.7 2_776 yes

loop_
_geom_torsion_atom_site_label_1
_geom_torsion_atom_site_label_2
_geom_torsion_atom_site_label_3
_geom_torsion_atom_site_label_4
_geom_torsion
_geom_torsion_site_symmetry_1
_geom_torsion_site_symmetry_2
_geom_torsion_site_symmetry_3
_geom_torsion_site_symmetry_4
_geom_torsion_publ_flag
O1 P1 O3 C13 4.78(13) . . . . ?
O4 P1 O3 C13 131.73(11) . . . . ?
C1 P1 O3 C13 -121.71(11) . . . . ?
O1 P1 O4 C20 51.98(13) . . . . ?
O3 P1 O4 C20 -73.83(12) . . . . ?
C1 P1 O4 C20 178.46(12) . . . . ?
O1 P1 C1 C2 -56.04(12) . . . . ?
O4 P1 C1 C2 177.67(10) . . . . ?
O3 P1 C1 C2 69.10(11) . . . . ?
O1 P1 C1 C5 65.79(12) . . . . ?
O4 P1 C1 C5 -60.50(11) . . . . ?
O3 P1 C1 C5 -169.08(10) . . . . ?
C5 C1 C2 C3 -18.13(19) . . . . ?
P1 C1 C2 C3 104.95(14) . . . . ?
C5 C1 C2 C10 163.75(13) . . . . ?
P1 C1 C2 C10 -73.17(15) . . . . ?
C4 O2 C3 N2 -164.26(12) . . . . ?
C4 O2 C3 C2 14.00(19) . . . . ?
C10 C2 C3 N2 -0.3(2) . . . . ?
C1 C2 C3 N2 -178.49(14) . . . . ?
C10 C2 C3 O2 -178.31(13) . . . . ?
C1 C2 C3 O2 3.5(2) . . . . ?
C3 O2 C4 C5 -15.14(19) . . . . ?
C3 O2 C4 C6 163.11(12) . . . . ?
O2 C4 C5 C9 177.44(13) . . . . ?
C6 C4 C5 C9 -0.7(2) . . . . ?
O2 C4 C5 C1 -1.3(2) . . . . ?
C6 C4 C5 C1 -179.47(13) . . . . ?
C2 C1 C5 C4 16.74(18) . . . . ?
P1 C1 C5 C4 -104.22(13) . . . . ?
C2 C1 C5 C9 -162.01(13) . . . . ?
P1 C1 C5 C9 77.03(16) . . . . ?
C11 O5 C6 C7 3.9(2) . . . . ?
C11 O5 C6 C4 -176.17(14) . . . . ?
C5 C4 C6 O5 -179.15(13) . . . . ?
O2 C4 C6 O5 2.57(19) . . . . ?
C5 C4 C6 C7 0.8(2) . . . . ?
O2 C4 C6 C7 -177.52(13) . . . . ?
O5 C6 C7 C8 179.69(15) . . . . ?
C4 C6 C7 C8 -0.2(2) . . . . ?
C6 C7 C8 C9 -0.4(3) . . . . ?
C7 C8 C9 C5 0.5(3) . . . . ?
C4 C5 C9 C8 0.1(2) . . . . ?
C1 C5 C9 C8 178.84(14) . . . . ?
C6 O5 C11 C12 -177.07(16) . . . . ?
P1 O3 C13 C14 -89.52(14) . . . . ?
O3 C13 C14 C19 104.83(16) . . . . ?
O3 C13 C14 C15 -73.39(18) . . . . ?
C19 C14 C15 C16 -0.9(2) . . . . ?
C13 C14 C15 C16 177.36(14) . . . . ?
C14 C15 C16 C17 1.4(2) . . . . ?
C15 C16 C17 C18 -0.6(2) . . . . ?
C16 C17 C18 C19 -0.7(2) . . . . ?
C15 C14 C19 C18 -0.4(2) . . . . ?
C13 C14 C19 C18 -178.65(14) . . . . ?
C17 C18 C19 C14 1.2(2) . . . . ?
P1 O4 C20 C21 -165.83(10) . . . . ?
O4 C20 C21 C22 -128.16(15) . . . . ?
O4 C20 C21 C26 53.0(2) . . . . ?
C26 C21 C22 C23 0.6(2) . . . . ?
C20 C21 C22 C23 -178.22(14) . . . . ?
C21 C22 C23 C24 -0.3(2) . . . . ?
C22 C23 C24 C25 -0.1(3) . . . . ?
C23 C24 C25 C26 0.0(3) . . . . ?
C24 C25 C26 C21 0.4(3) . . . . ?
C22 C21 C26 C25 -0.7(2) . . . . ?
C20 C21 C26 C25 178.17(15) . . . . ?
